data_1506508
loop_
_publ_author_name
'Cho, Don M.'
'Parkin, Sean R.'
'Watson, Mark D.'

_publ_section_title
;
 Partial fluorination overcomes herringbone crystal packing in small
 polycyclic aromatics.
;
_journal_issue 6
_journal_name_full 'Organic letters'
_journal_page_first 1067
_journal_page_last 1068
_journal_paper_doi 10.1021/ol050019c
_journal_volume 7
_journal_year 2005
_chemical_formula_sum 'C14 H8 S2'
_chemical_formula_weight 240.32
_chemical_name_systematic
; 
 ? 
;
_space_group_IT_number 14
_symmetry_space_group_name_Hall '-P 2yn'
_symmetry_space_group_name_H-M 'P 1 21/n 1'
_atom_sites_solution_hydrogens geom
_atom_sites_solution_primary direct
_atom_sites_solution_secondary difmap
_audit_creation_method SHELXL-97
_cell_angle_alpha 90.00
_cell_angle_beta 108.1270(12)
_cell_angle_gamma 90.00
_cell_formula_units_Z 4
_cell_length_a 13.2290(3)
_cell_length_b 5.05500(10)
_cell_length_c 16.7760(5)
_cell_measurement_temperature 90(2)
_cell_volume 1066.18(5)
_computing_structure_refinement 'SHELXL-97 (Sheldrick, 1997)'
_computing_structure_solution 'SHELXS-97 (Sheldrick, 1990)'
_diffrn_ambient_temperature 90(2)
_diffrn_measured_fraction_theta_full 0.999
_diffrn_measured_fraction_theta_max 0.999
_diffrn_radiation_monochromator graphite
_diffrn_radiation_source 'fine-focus sealed tube'
_diffrn_radiation_type MoK\a
_diffrn_radiation_wavelength 0.71073
_diffrn_reflns_av_R_equivalents 0.0258
_diffrn_reflns_av_sigmaI/netI 0.0333
_diffrn_reflns_limit_h_max 17
_diffrn_reflns_limit_h_min -16
_diffrn_reflns_limit_k_max 6
_diffrn_reflns_limit_k_min -6
_diffrn_reflns_limit_l_max 21
_diffrn_reflns_limit_l_min -21
_diffrn_reflns_number 4587
_diffrn_reflns_theta_full 27.44
_diffrn_reflns_theta_max 27.44
_diffrn_reflns_theta_min 1.72
_exptl_absorpt_coefficient_mu 0.461
_exptl_crystal_density_diffrn 1.497
_exptl_crystal_density_method 'not measured'
_exptl_crystal_F_000 496
_refine_diff_density_max 0.358
_refine_diff_density_min -0.297
_refine_diff_density_rms 0.067
_refine_ls_extinction_method none
_refine_ls_goodness_of_fit_ref 1.070
_refine_ls_hydrogen_treatment mixed
_refine_ls_matrix_type full
_refine_ls_number_parameters 145
_refine_ls_number_reflns 2439
_refine_ls_number_restraints 0
_refine_ls_restrained_S_all 1.070
_refine_ls_R_factor_all 0.0534
_refine_ls_R_factor_gt 0.0376
_refine_ls_shift/su_max 0.003
_refine_ls_shift/su_mean 0.001
_refine_ls_structure_factor_coef Fsqd
_refine_ls_weighting_details 'calc w=1/[\s^2^(Fo^2^)+(0.0568P)^2^+0.6403P] where P=(Fo^2^+2Fc^2^)/3'
_refine_ls_weighting_scheme calc
_refine_ls_wR_factor_gt 0.1038
_refine_ls_wR_factor_ref 0.1127
_reflns_number_gt 1897
_reflns_number_total 2439
_reflns_threshold_expression >2sigma(I)
_cod_data_source_file ol050019csi20050106_103707.cif
_cod_data_source_block 2c
_cod_database_code 1506508

loop_
_symmetry_equiv_pos_as_xyz
'x, y, z'
'-x+1/2, y+1/2, -z+1/2'
'-x, -y, -z'
'x-1/2, -y-1/2, z-1/2'

loop_
_atom_site_label
_atom_site_type_symbol
_atom_site_fract_x
_atom_site_fract_y
_atom_site_fract_z
_atom_site_U_iso_or_equiv
_atom_site_adp_type
_atom_site_occupancy
_atom_site_symmetry_multiplicity
_atom_site_calc_flag
_atom_site_refinement_flags
S1 S 0.00589(4) -0.04100(11) 0.40229(3) 0.02507(17) Uani 1 1 d .
S2 S -0.13466(4) 0.03647(12) 0.01483(3) 0.02888(17) Uani 1 1 d .
C1 C -0.02106(15) 0.0138(4) 0.29627(12) 0.0198(4) Uani 1 1 d .
C2 C -0.08622(16) -0.2939(4) 0.38420(14) 0.0284(5) Uani 1 1 d .
H2 H -0.1001 -0.3935 0.4277 0.034 Uiso 1 1 calc R
C3 C -0.13666(15) -0.3355(4) 0.30158(13) 0.0243(4) Uani 1 1 d .
H3 H -0.1899 -0.4662 0.2805 0.029 Uiso 1 1 calc R
C4 C -0.09949(14) -0.1564(4) 0.24922(12) 0.0206(4) Uani 1 1 d .
C5 C -0.13248(14) -0.1369(4) 0.15981(12) 0.0209(4) Uani 1 1 d .
C6 C -0.21102(15) -0.2913(4) 0.09849(13) 0.0259(5) Uani 1 1 d .
H6 H -0.2521 -0.4280 0.1122 0.031 Uiso 1 1 calc R
C7 C -0.21911(16) -0.2181(5) 0.01941(14) 0.0310(5) Uani 1 1 d .
H7 H -0.2666 -0.2989 -0.0289 0.037 Uiso 1 1 calc R
C8 C -0.08419(15) 0.0507(4) 0.12305(12) 0.0204(4) Uani 1 1 d .
C9 C -0.00207(14) 0.2252(4) 0.17040(12) 0.0190(4) Uani 1 1 d .
C10 C 0.04787(15) 0.4157(4) 0.13346(13) 0.0226(4) Uani 1 1 d .
H10 H 0.0273 0.4303 0.0741 0.027 Uiso 1 1 calc R
C11 C 0.12459(15) 0.5779(4) 0.18132(13) 0.0243(4) Uani 1 1 d .
H11 H 0.1564 0.7058 0.1551 0.029 Uiso 1 1 calc R
C12 C 0.15743(15) 0.5587(4) 0.26911(13) 0.0240(4) Uani 1 1 d .
H12 H 0.2117 0.6720 0.3020 0.029 Uiso 1 1 calc R
C13 C 0.11143(14) 0.3772(4) 0.30731(12) 0.0218(4) Uani 1 1 d .
H13 H 0.1340 0.3656 0.3668 0.026 Uiso 1 1 calc R
C14 C 0.03061(14) 0.2065(4) 0.25943(12) 0.0191(4) Uani 1 1 d .

loop_
_atom_site_aniso_label
_atom_site_aniso_U_11
_atom_site_aniso_U_22
_atom_site_aniso_U_33
_atom_site_aniso_U_23
_atom_site_aniso_U_13
_atom_site_aniso_U_12
S1 0.0261(3) 0.0278(3) 0.0217(3) 0.0041(2) 0.0080(2) 0.0027(2)
S2 0.0289(3) 0.0333(3) 0.0212(3) -0.0009(2) 0.0032(2) -0.0037(2)
C1 0.0184(9) 0.0205(10) 0.0205(9) 0.0024(8) 0.0062(8) 0.0053(8)
C2 0.0290(11) 0.0248(11) 0.0364(12) 0.0083(9) 0.0173(9) 0.0043(9)
C3 0.0212(9) 0.0205(10) 0.0338(11) 0.0030(9) 0.0125(8) 0.0031(8)
C4 0.0181(9) 0.0180(10) 0.0270(10) 0.0008(8) 0.0089(8) 0.0027(8)
C5 0.0167(9) 0.0196(10) 0.0260(10) -0.0007(8) 0.0062(8) 0.0024(8)
C6 0.0189(9) 0.0236(11) 0.0344(11) -0.0031(9) 0.0069(8) -0.0018(8)
C7 0.0229(10) 0.0335(13) 0.0315(12) -0.0087(10) 0.0009(9) -0.0045(9)
C8 0.0189(9) 0.0218(10) 0.0193(10) 0.0002(8) 0.0042(8) 0.0040(8)
C9 0.0171(9) 0.0175(10) 0.0224(10) 0.0010(8) 0.0059(7) 0.0042(7)
C10 0.0238(10) 0.0232(11) 0.0221(10) 0.0051(8) 0.0089(8) 0.0053(8)
C11 0.0218(10) 0.0217(11) 0.0312(11) 0.0061(9) 0.0110(8) 0.0032(8)
C12 0.0176(9) 0.0205(11) 0.0320(11) -0.0029(9) 0.0052(8) 0.0000(8)
C13 0.0188(9) 0.0231(10) 0.0210(10) -0.0018(8) 0.0028(8) 0.0023(8)
C14 0.0166(9) 0.0172(10) 0.0237(10) 0.0002(8) 0.0068(7) 0.0046(7)

loop_
_atom_type_symbol
_atom_type_description
_atom_type_scat_dispersion_real
_atom_type_scat_dispersion_imag
_atom_type_scat_source
C C 0.0033 0.0016 'International Tables Vol C Tables 4.2.6.8 and 6.1.1.4'
H H 0.0000 0.0000 'International Tables Vol C Tables 4.2.6.8 and 6.1.1.4'
S S 0.1246 0.1234 'International Tables Vol C Tables 4.2.6.8 and 6.1.1.4'

loop_
_geom_angle_atom_site_label_1
_geom_angle_atom_site_label_2
_geom_angle_atom_site_label_3
_geom_angle
C1 S1 C2 91.69(10)
C7 S2 C8 91.61(10)
C4 C1 C14 123.16(18)
C4 C1 S1 111.39(15)
C14 C1 S1 125.45(15)
C3 C2 S1 113.02(16)
C3 C2 H2 123.5
S1 C2 H2 123.5
C2 C3 C4 111.77(19)
C2 C3 H3 124.1
C4 C3 H3 124.1
C1 C4 C5 118.93(18)
C1 C4 C3 112.13(18)
C5 C4 C3 128.94(18)
C8 C5 C4 118.70(18)
C8 C5 C6 112.39(18)
C4 C5 C6 128.90(19)
C7 C6 C5 111.84(19)
C7 C6 H6 124.1
C5 C6 H6 124.1
C6 C7 S2 113.26(16)
C6 C7 H7 123.4
S2 C7 H7 123.4
C5 C8 C9 123.21(18)
C5 C8 S2 110.90(15)
C9 C8 S2 125.87(15)
C10 C9 C14 118.29(17)
C10 C9 C8 123.58(17)
C14 C9 C8 118.13(17)
C11 C10 C9 121.17(18)
C11 C10 H10 119.4
C9 C10 H10 119.4
C10 C11 C12 120.64(19)
C10 C11 H11 119.7
C12 C11 H11 119.7
C13 C12 C11 120.10(18)
C13 C12 H12 120.0
C11 C12 H12 120.0
C12 C13 C14 120.80(18)
C12 C13 H13 119.6
C14 C13 H13 119.6
C13 C14 C9 119.01(18)
C13 C14 C1 123.14(18)
C9 C14 C1 117.85(17)

loop_
_geom_bond_atom_site_label_1
_geom_bond_atom_site_label_2
_geom_bond_distance
S1 C1 1.724(2)
S1 C2 1.727(2)
S2 C7 1.721(2)
S2 C8 1.730(2)
C1 C4 1.389(3)
C1 C14 1.435(3)
C2 C3 1.355(3)
C2 H2 0.9500
C3 C4 1.450(3)
C3 H3 0.9500
C4 C5 1.429(3)
C5 C8 1.390(3)
C5 C6 1.443(3)
C6 C7 1.349(3)
C6 H6 0.9500
C7 H7 0.9500
C8 C9 1.432(3)
C9 C10 1.415(3)
C9 C14 1.423(3)
C10 C11 1.356(3)
C10 H10 0.9500
C11 C12 1.403(3)
C11 H11 0.9500
C12 C13 1.366(3)
C12 H12 0.9500
C13 C14 1.414(3)
C13 H13 0.9500

loop_
_geom_torsion_atom_site_label_1
_geom_torsion_atom_site_label_2
_geom_torsion_atom_site_label_3
_geom_torsion_atom_site_label_4
_geom_torsion
C2 S1 C1 C4 0.68(15)
C2 S1 C1 C14 -178.48(17)
C1 S1 C2 C3 -0.59(17)
S1 C2 C3 C4 0.3(2)
C14 C1 C4 C5 -1.3(3)
S1 C1 C4 C5 179.49(14)
C14 C1 C4 C3 178.57(17)
S1 C1 C4 C3 -0.6(2)
C2 C3 C4 C1 0.2(2)
C2 C3 C4 C5 -179.93(19)
C1 C4 C5 C8 0.5(3)
C3 C4 C5 C8 -179.35(19)
C1 C4 C5 C6 179.56(19)
C3 C4 C5 C6 -0.3(3)
C8 C5 C6 C7 0.2(3)
C4 C5 C6 C7 -178.9(2)
C5 C6 C7 S2 -0.3(2)
C8 S2 C7 C6 0.20(18)
C4 C5 C8 C9 0.4(3)
C6 C5 C8 C9 -178.75(17)
C4 C5 C8 S2 179.13(14)
C6 C5 C8 S2 -0.1(2)
C7 S2 C8 C5 -0.07(16)
C7 S2 C8 C9 178.57(18)
C5 C8 C9 C10 179.68(19)
S2 C8 C9 C10 1.2(3)
C5 C8 C9 C14 -0.6(3)
S2 C8 C9 C14 -179.12(14)
C14 C9 C10 C11 -0.3(3)
C8 C9 C10 C11 179.36(19)
C9 C10 C11 C12 0.7(3)
C10 C11 C12 C13 -0.6(3)
C11 C12 C13 C14 0.1(3)
C12 C13 C14 C9 0.3(3)
C12 C13 C14 C1 -179.46(18)
C10 C9 C14 C13 -0.2(3)
C8 C9 C14 C13 -179.90(17)
C10 C9 C14 C1 179.57(16)
C8 C9 C14 C1 -0.1(3)
C4 C1 C14 C13 -179.11(18)
S1 C1 C14 C13 0.0(3)
C4 C1 C14 C9 1.1(3)
S1 C1 C14 C9 -179.81(14)

loop_
_cod_related_entry_id
_cod_related_entry_code
_cod_related_entry_database
1 21157152 ChemSpider
